data_1505726
loop_
_publ_author_name
'Santos, Rui C.'
'Bernardes, Carlos E. S.'
'Diogo, Herm\'inio P'
'Piedade, M F\'atima M'
'Canongia Lopes, Jos\'e N'
'Minas da Piedade, Manuel E.'

_publ_section_title
;
 Energetics of the thermal dimerization of acenaphthylene to heptacyclene.
;
_journal_issue 6
_journal_name_full 'The journal of physical chemistry. A'
_journal_page_first 2299
_journal_page_last 2307
_journal_paper_doi 10.1021/jp056275o
_journal_volume 110
_journal_year 2006
_chemical_formula_sum 'C24 H16'
_chemical_formula_weight 304.36
_chemical_name_systematic
;
 ?
;
_space_group_IT_number 14
_symmetry_space_group_name_Hall '-P 2yn'
_symmetry_space_group_name_H-M 'P 1 21/n 1'
_atom_sites_solution_hydrogens geom
_atom_sites_solution_primary direct
_atom_sites_solution_secondary difmap
_audit_creation_method SHELXL-97
_cell_angle_alpha 90.000(8)
_cell_angle_beta 92.791(6)
_cell_angle_gamma 90.000(7)
_cell_formula_units_Z 2
_cell_length_a 7.8270(5)
_cell_length_b 4.8647(5)
_cell_length_c 20.2212(16)
_cell_measurement_temperature 293(2)
_cell_measurement_theta_max 25
_cell_measurement_theta_min 14
_cell_volume 769.03(11)
_computing_structure_refinement 'SHELXL-97 (Sheldrick, 1997)'
_diffrn_ambient_temperature 293(2)
_diffrn_measured_fraction_theta_full 0.964
_diffrn_measured_fraction_theta_max 0.964
_diffrn_radiation_monochromator graphite
_diffrn_radiation_source 'fine-focus sealed tube'
_diffrn_radiation_type CuK\a
_diffrn_radiation_wavelength 1.54180
_diffrn_reflns_av_R_equivalents 0.0620
_diffrn_reflns_av_sigmaI/netI 0.0642
_diffrn_reflns_limit_h_max 9
_diffrn_reflns_limit_h_min -9
_diffrn_reflns_limit_k_max 0
_diffrn_reflns_limit_k_min -5
_diffrn_reflns_limit_l_max 24
_diffrn_reflns_limit_l_min -24
_diffrn_reflns_number 2628
_diffrn_reflns_theta_full 67.08
_diffrn_reflns_theta_max 67.08
_diffrn_reflns_theta_min 4.38
_exptl_absorpt_coefficient_mu 0.564
_exptl_absorpt_correction_type none
_exptl_crystal_colour colourless
_exptl_crystal_density_diffrn 1.314
_exptl_crystal_density_method 'not measured'
_exptl_crystal_description needle
_exptl_crystal_F_000 320
_exptl_crystal_size_max 0.3
_exptl_crystal_size_mid 0.15
_exptl_crystal_size_min 0.08
_refine_diff_density_max 0.139
_refine_diff_density_min -0.119
_refine_diff_density_rms 0.029
_refine_ls_extinction_coef 0.0201(15)
_refine_ls_extinction_expression Fc^*^=kFc[1+0.001xFc^2^\l^3^/sin(2\q)]^-1/4^
_refine_ls_extinction_method SHELXL
_refine_ls_goodness_of_fit_ref 1.015
_refine_ls_hydrogen_treatment mixed
_refine_ls_matrix_type full
_refine_ls_number_parameters 142
_refine_ls_number_reflns 1315
_refine_ls_number_restraints 0
_refine_ls_restrained_S_all 1.015
_refine_ls_R_factor_all 0.0490
_refine_ls_R_factor_gt 0.0367
_refine_ls_shift/su_max 0.003
_refine_ls_shift/su_mean 0.001
_refine_ls_structure_factor_coef Fsqd
_refine_ls_weighting_details 'calc w=1/[\s^2^(Fo^2^)+(0.0347P)^2^+0.0174P] where P=(Fo^2^+2Fc^2^)/3'
_refine_ls_weighting_scheme calc
_refine_ls_wR_factor_gt 0.0858
_refine_ls_wR_factor_ref 0.0909
_reflns_number_gt 1025
_reflns_number_total 1315
_reflns_threshold_expression >2sigma(I)
_cod_data_source_file jp056275osi20051031_114056.cif
_cod_data_source_block ramalho2
_cod_original_sg_symbol_H-M P21/n
_cod_database_code 1505726

loop_
_symmetry_equiv_pos_as_xyz
'x, y, z'
'-x+1/2, y+1/2, -z+1/2'
'-x, -y, -z'
'x-1/2, -y-1/2, z-1/2'

loop_
_atom_site_label
_atom_site_type_symbol
_atom_site_fract_x
_atom_site_fract_y
_atom_site_fract_z
_atom_site_U_iso_or_equiv
_atom_site_adp_type
_atom_site_occupancy
_atom_site_symmetry_multiplicity
_atom_site_calc_flag
C1 C 0.04899(15) 0.0713(3) -0.04761(6) 0.0397(3) Uani 1 1 d
C2 C -0.13299(14) 0.0400(3) -0.01894(6) 0.0391(3) Uani 1 1 d
C3 C -0.22331(15) -0.1699(3) -0.06263(6) 0.0428(3) Uani 1 1 d
C4 C -0.11064(15) -0.2592(2) -0.11051(6) 0.0433(3) Uani 1 1 d
C5 C 0.04901(16) -0.1232(3) -0.10493(6) 0.0422(3) Uani 1 1 d
C9 C -0.15124(18) -0.4610(3) -0.15818(7) 0.0520(4) Uani 1 1 d
C12 C -0.38242(17) -0.2878(3) -0.06217(8) 0.0548(4) Uani 1 1 d
C8 C -0.0201(2) -0.5272(3) -0.20175(7) 0.0631(5) Uani 1 1 d
C6 C 0.17171(19) -0.1934(3) -0.14805(7) 0.0544(4) Uani 1 1 d
C11 C -0.42670(19) -0.4903(3) -0.11020(9) 0.0649(5) Uani 1 1 d
C10 C -0.3166(2) -0.5760(3) -0.15687(9) 0.0643(5) Uani 1 1 d
C7 C 0.1342(2) -0.3977(3) -0.19612(8) 0.0632(4) Uani 1 1 d
H1 H 0.0826(15) 0.263(3) -0.0588(7) 0.042(3) Uiso 1 1 d
H2 H -0.2001(15) 0.211(3) -0.0134(7) 0.039(3) Uiso 1 1 d
H12 H -0.4660(18) -0.231(3) -0.0321(8) 0.056(4) Uiso 1 1 d
H10 H -0.350(2) -0.732(3) -0.1896(10) 0.081(5) Uiso 1 1 d
H8 H -0.041(2) -0.671(4) -0.2320(10) 0.084(5) Uiso 1 1 d
H11 H -0.542(2) -0.571(3) -0.1103(8) 0.068(5) Uiso 1 1 d
H6 H 0.288(2) -0.096(4) -0.1454(9) 0.078(5) Uiso 1 1 d
H7 H 0.227(2) -0.451(3) -0.2258(9) 0.086(5) Uiso 1 1 d

loop_
_atom_site_aniso_label
_atom_site_aniso_U_11
_atom_site_aniso_U_22
_atom_site_aniso_U_33
_atom_site_aniso_U_23
_atom_site_aniso_U_13
_atom_site_aniso_U_12
C1 0.0427(6) 0.0406(7) 0.0353(7) 0.0025(5) -0.0022(5) 0.0039(5)
C2 0.0399(6) 0.0410(6) 0.0359(7) 0.0008(5) -0.0029(5) 0.0065(5)
C3 0.0442(6) 0.0430(7) 0.0402(7) 0.0030(6) -0.0099(5) 0.0052(5)
C4 0.0531(7) 0.0410(7) 0.0344(6) 0.0025(6) -0.0112(5) 0.0088(5)
C5 0.0508(7) 0.0447(7) 0.0306(6) 0.0042(5) -0.0027(5) 0.0074(5)
C9 0.0709(8) 0.0461(7) 0.0370(7) -0.0004(6) -0.0184(6) 0.0078(6)
C12 0.0433(7) 0.0575(8) 0.0621(9) 0.0005(7) -0.0122(6) 0.0023(6)
C8 0.1026(12) 0.0538(8) 0.0316(7) -0.0054(7) -0.0103(7) 0.0165(9)
C6 0.0647(9) 0.0601(9) 0.0388(7) 0.0049(6) 0.0070(7) 0.0106(7)
C11 0.0548(8) 0.0612(9) 0.0757(11) 0.0029(9) -0.0269(8) -0.0050(7)
C10 0.0791(10) 0.0532(9) 0.0572(9) -0.0069(8) -0.0303(8) 0.0002(7)
C7 0.0862(11) 0.0674(10) 0.0366(7) 0.0006(7) 0.0083(7) 0.0172(8)

loop_
_atom_type_symbol
_atom_type_description
_atom_type_scat_dispersion_real
_atom_type_scat_dispersion_imag
_atom_type_scat_source
C C 0.0181 0.0091 'International Tables Vol C Tables 4.2.6.8 and 6.1.1.4'
H H 0.0000 0.0000 'International Tables Vol C Tables 4.2.6.8 and 6.1.1.4'

loop_
_geom_angle_atom_site_label_1
_geom_angle_atom_site_label_2
_geom_angle_atom_site_label_3
_geom_angle
_geom_angle_site_symmetry_1
_geom_angle_site_symmetry_3
C5 C1 C2 115.56(10) . 3
C5 C1 C2 105.00(10) . .
C2 C1 C2 89.98(9) 3 .
C5 C1 H1 113.9(8) . .
C2 C1 H1 114.4(8) 3 .
C2 C1 H1 115.3(7) . .
C3 C2 C1 115.86(10) . 3
C3 C2 C1 104.94(10) . .
C1 C2 C1 90.02(9) 3 .
C3 C2 H2 113.5(7) . .
C1 C2 H2 113.2(8) 3 .
C1 C2 H2 117.0(7) . .
C12 C3 C4 118.31(13) . .
C12 C3 C2 132.92(13) . .
C4 C3 C2 108.72(10) . .
C9 C4 C3 124.06(12) . .
C9 C4 C5 123.55(13) . .
C3 C4 C5 112.39(11) . .
C6 C5 C4 118.46(13) . .
C6 C5 C1 132.56(13) . .
C4 C5 C1 108.93(11) . .
C4 C9 C10 116.24(14) . .
C4 C9 C8 116.03(14) . .
C10 C9 C8 127.73(15) . .
C3 C12 C11 118.61(15) . .
C3 C12 H12 122.3(9) . .
C11 C12 H12 119.0(9) . .
C7 C8 C9 120.48(15) . .
C7 C8 H8 121.8(11) . .
C9 C8 H8 117.6(11) . .
C5 C6 C7 118.99(14) . .
C5 C6 H6 119.9(10) . .
C7 C6 H6 121.1(10) . .
C10 C11 C12 122.82(14) . .
C10 C11 H11 119.0(10) . .
C12 C11 H11 118.2(10) . .
C11 C10 C9 119.96(15) . .
C11 C10 H10 121.2(10) . .
C9 C10 H10 118.7(10) . .
C8 C7 C6 122.49(15) . .
C8 C7 H7 120.0(10) . .
C6 C7 H7 117.5(10) . .

loop_
_geom_bond_atom_site_label_1
_geom_bond_atom_site_label_2
_geom_bond_distance
_geom_bond_site_symmetry_2
C1 C5 1.4962(18) .
C1 C2 1.5652(17) 3
C1 C2 1.5712(16) .
C1 H1 0.996(13) .
C2 C3 1.5038(18) .
C2 C1 1.5652(17) 3
C2 H2 0.994(13) .
C3 C12 1.3716(19) .
C3 C4 1.4097(18) .
C4 C9 1.4013(18) .
C4 C5 1.4137(18) .
C5 C6 1.3713(18) .
C9 C10 1.411(2) .
C9 C8 1.422(2) .
C12 C11 1.415(2) .
C12 H12 0.955(15) .
C8 C7 1.362(3) .
C8 H8 0.94(2) .
C6 C7 1.411(2) .
C6 H6 1.028(17) .
C11 C10 1.373(3) .
C11 H11 0.981(16) .
C10 H10 1.031(19) .
C7 H7 0.998(17) .

loop_
_geom_torsion_atom_site_label_1
_geom_torsion_atom_site_label_2
_geom_torsion_atom_site_label_3
_geom_torsion_atom_site_label_4
_geom_torsion
_geom_torsion_site_symmetry_1
_geom_torsion_site_symmetry_4
C5 C1 C2 C3 -0.31(12) . .
C2 C1 C2 C3 -116.84(11) 3 .
C5 C1 C2 C1 116.53(11) . 3
C2 C1 C2 C1 0.0 3 3
C1 C2 C3 C12 80.93(17) 3 .
C1 C2 C3 C12 178.39(14) . .
C1 C2 C3 C4 -96.29(12) 3 .
C1 C2 C3 C4 1.17(13) . .
C12 C3 C4 C9 0.34(19) . .
C2 C3 C4 C9 178.03(11) . .
C12 C3 C4 C5 -179.37(11) . .
C2 C3 C4 C5 -1.68(14) . .
C9 C4 C5 C6 -0.56(19) . .
C3 C4 C5 C6 179.16(11) . .
C9 C4 C5 C1 -178.24(12) . .
C3 C4 C5 C1 1.47(14) . .
C2 C1 C5 C6 -80.54(17) 3 .
C2 C1 C5 C6 -177.88(13) . .
C2 C1 C5 C4 96.69(12) 3 .
C2 C1 C5 C4 -0.65(13) . .
C3 C4 C9 C10 0.36(19) . .
C5 C4 C9 C10 -179.96(12) . .
C3 C4 C9 C8 -179.06(11) . .
C5 C4 C9 C8 0.62(19) . .
C4 C3 C12 C11 -0.8(2) . .
C2 C3 C12 C11 -177.84(13) . .
C4 C9 C8 C7 -0.1(2) . .
C10 C9 C8 C7 -179.47(15) . .
C4 C5 C6 C7 -0.01(19) . .
C1 C5 C6 C7 177.01(13) . .
C3 C12 C11 C10 0.7(2) . .
C12 C11 C10 C9 0.1(2) . .
C4 C9 C10 C11 -0.6(2) . .
C8 C9 C10 C11 178.79(14) . .
C9 C8 C7 C6 -0.4(2) . .
C5 C6 C7 C8 0.5(2) . .
